data_4344677
loop_
_publ_author_name
'Basalov, Ivan V.'
'Yurova, Olga S.'
'Cherkasov, Anton V.'
'Fukin, Georgy K.'
'Trifonov, Alexander A.'

_publ_section_title
;
 Amido Ln(II) Complexes Coordinated by Bi- and Tridentate Amidinate
 Ligands: Nonconventional Coordination Modes of Amidinate Ligands and
 Catalytic Activity in Intermolecular Hydrophosphination of Styrenes and
 Tolane.
;
_journal_issue 3
_journal_name_full 'Inorganic chemistry'
_journal_page_first 1236
_journal_page_last 1244
_journal_paper_doi 10.1021/acs.inorgchem.5b02450
_journal_volume 55
_journal_year 2016
_chemical_formula_moiety 'C39 H69 Ca N3 O Si2'
_chemical_formula_sum 'C39 H69 Ca N3 O Si2'
_chemical_formula_weight 692.23
_space_group_crystal_system triclinic
_space_group_IT_number 2
_space_group_name_Hall '-P 1'
_space_group_name_H-M_alt 'P -1'
_symmetry_space_group_name_Hall '-P 1'
_symmetry_space_group_name_H-M 'P -1'
_atom_sites_solution_hydrogens geom
_atom_sites_solution_primary direct
_atom_sites_solution_secondary difmap
_audit_creation_method SHELXL-2014/7
_cell_angle_alpha 89.4044(19)
_cell_angle_beta 88.005(3)
_cell_angle_gamma 82.382(2)
_cell_formula_units_Z 2
_cell_length_a 10.7194(3)
_cell_length_b 12.3082(2)
_cell_length_c 16.2806(5)
_cell_measurement_reflns_used 10541
_cell_measurement_temperature 100(2)
_cell_measurement_theta_max 32.2950
_cell_measurement_theta_min 3.7510
_cell_volume 2127.72(10)
_computing_cell_refinement 'CrysAlisPro, Agilent Technologies'
_computing_data_collection 'CrysAlisPro, Agilent Technologies'
_computing_data_reduction 'CrysAlisPro, Agilent Technologies'
_computing_molecular_graphics 'Bruker SHELXTL'
_computing_publication_material 'Bruker SHELXTL'
_computing_structure_refinement 'SHELXL-97 (Sheldrick, 2008)'
_computing_structure_solution 'SHELXS-97 (Sheldrick, 2008)'
_diffrn_ambient_temperature 100(2)
_diffrn_measured_fraction_theta_full 0.998
_diffrn_measured_fraction_theta_max 0.999
_diffrn_measurement_device_type 'Xcalibur, EOS (CCD)'
_diffrn_measurement_method '\w scans'
_diffrn_radiation_source 'fine-focus sealed tube'
_diffrn_radiation_type MoK\a
_diffrn_radiation_wavelength 0.71073
_diffrn_reflns_av_unetI/netI 0.0420
_diffrn_reflns_laue_measured_fraction_full 0.998
_diffrn_reflns_laue_measured_fraction_max 0.999
_diffrn_reflns_limit_h_max 15
_diffrn_reflns_limit_h_min -15
_diffrn_reflns_limit_k_max 17
_diffrn_reflns_limit_k_min -17
_diffrn_reflns_limit_l_max 22
_diffrn_reflns_limit_l_min -22
_diffrn_reflns_number 22493
_diffrn_reflns_point_group_measured_fraction_full 0.998
_diffrn_reflns_point_group_measured_fraction_max 0.999
_diffrn_reflns_theta_full 25.242
_diffrn_reflns_theta_max 29.998
_diffrn_reflns_theta_min 3.002
_exptl_absorpt_coefficient_mu 0.234
_exptl_absorpt_correction_T_max 1.000
_exptl_absorpt_correction_T_min 0.933
_exptl_absorpt_correction_type multi-scan
_exptl_absorpt_process_details
;
CrysAlisPro, Agilent Technologies, Version 1.171.37.35.
Empirical absorption correction using spherical harmonics, implemented
in SCALE3 ABSPACK scaling algorithm.
;
_exptl_crystal_colour colorless
_exptl_crystal_density_diffrn 1.080
_exptl_crystal_description prism
_exptl_crystal_F_000 760
_exptl_crystal_size_max 0.400
_exptl_crystal_size_mid 0.400
_exptl_crystal_size_min 0.400
_refine_diff_density_max 0.502
_refine_diff_density_min -0.376
_refine_diff_density_rms 0.065
_refine_ls_extinction_method none
_refine_ls_goodness_of_fit_ref 1.031
_refine_ls_hydrogen_treatment constr
_refine_ls_matrix_type full
_refine_ls_number_parameters 433
_refine_ls_number_reflns 22493
_refine_ls_number_restraints 1
_refine_ls_restrained_S_all 1.031
_refine_ls_R_factor_all 0.0749
_refine_ls_R_factor_gt 0.0496
_refine_ls_shift/su_max 0.001
_refine_ls_shift/su_mean 0.000
_refine_ls_structure_factor_coef Fsqd
_refine_ls_weighting_details 'w=1/[\s^2^(Fo^2^)+(0.0870P)^2^] where P=(Fo^2^+2Fc^2^)/3'
_refine_ls_weighting_scheme calc
_refine_ls_wR_factor_gt 0.1288
_refine_ls_wR_factor_ref 0.1387
_reflns_Friedel_coverage 0.000
_reflns_number_gt 16765
_reflns_number_total 22493
_reflns_threshold_expression 'I > 2\s(I)'
_cod_data_source_file ic5b02450_si_001.cif
_cod_data_source_block caamnsi
_cod_original_cell_volume 2127.73(10)
_cod_database_code 4344677
_shelx_shelxl_version_number 2014/7
_shelx_space_group_comment
;
The symmetry employed for this shelxl refinement is uniquely defined
by the following loop, which should always be used as a source of
symmetry information in preference to the above space-group names.
They are only intended as comments.
;
_shelx_estimated_absorpt_t_min 0.912
_shelx_estimated_absorpt_t_max 0.912

loop_
_space_group_symop_operation_xyz
'x, y, z'
'-x, -y, -z'

loop_
_atom_site_label
_atom_site_type_symbol
_atom_site_fract_x
_atom_site_fract_y
_atom_site_fract_z
_atom_site_U_iso_or_equiv
_atom_site_adp_type
_atom_site_occupancy
_atom_site_site_symmetry_order
_atom_site_calc_flag
_atom_site_refinement_flags_posn
_atom_site_refinement_flags_adp
Ca1 Ca 0.79430(3) 0.89720(3) 0.24780(2) 0.01709(8) Uani 1 1 d . .
Si1 Si 0.61976(5) 1.09204(4) 0.34846(3) 0.02127(12) Uani 1 1 d . .
Si2 Si 0.58842(5) 1.09772(4) 0.16120(3) 0.01945(11) Uani 1 1 d . .
O1 O 0.97563(14) 0.98479(12) 0.23686(8) 0.0312(3) Uani 1 1 d . .
N1 N 0.82268(14) 0.72741(12) 0.31783(7) 0.0158(3) Uani 1 1 d . .
N2 N 0.81042(14) 0.72600(12) 0.18156(7) 0.0154(3) Uani 1 1 d . .
N3 N 0.64307(15) 1.04598(12) 0.25128(8) 0.0209(3) Uani 1 1 d . .
C1 C 0.83064(15) 0.66532(13) 0.24992(9) 0.0137(3) Uani 1 1 d . .
C2 C 0.87683(17) 0.54004(13) 0.24877(9) 0.0169(3) Uani 1 1 d . U
C3 C 0.8785(2) 0.48327(15) 0.33295(10) 0.0226(4) Uani 1 1 d . .
H3A H 0.9113 0.4055 0.3265 0.034 Uiso 1 1 calc R U
H3B H 0.7927 0.4901 0.3569 0.034 Uiso 1 1 calc R U
H3C H 0.9325 0.5178 0.3693 0.034 Uiso 1 1 calc R U
C4 C 0.7987(3) 0.47398(17) 0.19515(12) 0.0368(6) Uani 1 1 d . U
H4A H 0.8327 0.3961 0.1975 0.055 Uiso 1 1 calc R U
H4B H 0.8026 0.5001 0.1382 0.055 Uiso 1 1 calc R U
H4C H 0.7109 0.4837 0.2157 0.055 Uiso 1 1 calc R U
C5 C 1.0120(2) 0.52752(19) 0.21432(13) 0.0364(5) Uani 1 1 d . .
H5A H 1.0498 0.4509 0.2195 0.055 Uiso 1 1 calc R U
H5B H 1.0608 0.5743 0.2451 0.055 Uiso 1 1 calc R U
H5C H 1.0124 0.5493 0.1563 0.055 Uiso 1 1 calc R U
C6 C 0.80599(18) 0.69575(14) 0.40110(9) 0.0160(3) Uani 1 1 d . .
C7 C 0.90116(18) 0.70679(15) 0.45694(10) 0.0196(4) Uani 1 1 d . .
C8 C 0.8767(2) 0.68753(16) 0.54036(10) 0.0239(4) Uani 1 1 d . .
H8A H 0.9403 0.6944 0.5785 0.029 Uiso 1 1 calc R U
C9 C 0.7637(2) 0.65914(17) 0.56852(10) 0.0268(4) Uani 1 1 d . .
H9A H 0.7495 0.6466 0.6255 0.032 Uiso 1 1 calc R U
C10 C 0.6699(2) 0.64872(17) 0.51362(10) 0.0248(4) Uani 1 1 d . .
H10A H 0.5917 0.6287 0.5334 0.030 Uiso 1 1 calc R U
C11 C 0.68922(18) 0.66735(15) 0.42982(9) 0.0185(4) Uani 1 1 d . .
C12 C 1.0281(2) 0.73549(18) 0.42879(11) 0.0253(4) Uani 1 1 d . .
H12A H 1.0248 0.7509 0.3684 0.030 Uiso 1 1 calc R U
C13 C 1.0615(3) 0.8378(2) 0.47018(16) 0.0419(6) Uani 1 1 d . .
H13A H 0.9977 0.9002 0.4583 0.063 Uiso 1 1 calc R U
H13B H 1.1441 0.8534 0.4492 0.063 Uiso 1 1 calc R U
H13C H 1.0641 0.8258 0.5297 0.063 Uiso 1 1 calc R U
C14 C 1.1341(2) 0.6405(2) 0.44171(15) 0.0414(6) Uani 1 1 d . .
H14A H 1.1137 0.5747 0.4146 0.062 Uiso 1 1 calc R U
H14B H 1.1427 0.6260 0.5007 0.062 Uiso 1 1 calc R U
H14C H 1.2134 0.6603 0.4181 0.062 Uiso 1 1 calc R U
C15 C 0.58347(18) 0.65866(16) 0.37105(10) 0.0213(4) Uani 1 1 d . .
H15A H 0.6237 0.6426 0.3154 0.026 Uiso 1 1 calc R U
C16 C 0.5060(2) 0.56603(19) 0.39225(12) 0.0306(4) Uani 1 1 d . .
H16A H 0.5626 0.4975 0.3993 0.046 Uiso 1 1 calc R U
H16B H 0.4490 0.5578 0.3477 0.046 Uiso 1 1 calc R U
H16C H 0.4567 0.5834 0.4434 0.046 Uiso 1 1 calc R U
C17 C 0.4984(2) 0.76797(19) 0.36462(13) 0.0317(5) Uani 1 1 d . .
H17A H 0.5484 0.8248 0.3452 0.048 Uiso 1 1 calc R U
H17B H 0.4600 0.7881 0.4188 0.048 Uiso 1 1 calc R U
H17C H 0.4321 0.7611 0.3258 0.048 Uiso 1 1 calc R U
C18 C 0.80505(17) 0.69220(14) 0.09884(9) 0.0146(3) Uani 1 1 d . .
C19 C 0.90796(18) 0.70097(15) 0.04353(10) 0.0187(3) Uani 1 1 d . .
C20 C 0.8942(2) 0.67839(16) -0.03954(10) 0.0239(4) Uani 1 1 d . .
H20A H 0.9633 0.6822 -0.0771 0.029 Uiso 1 1 calc R U
C21 C 0.7845(2) 0.65104(17) -0.06810(10) 0.0249(4) Uani 1 1 d . .
H21A H 0.7781 0.6357 -0.1248 0.030 Uiso 1 1 calc R U
C22 C 0.68184(19) 0.64559(16) -0.01390(10) 0.0220(4) Uani 1 1 d . .
H22A H 0.6053 0.6273 -0.0341 0.026 Uiso 1 1 calc R U
C23 C 0.69017(18) 0.66665(14) 0.06931(9) 0.0170(3) Uani 1 1 d . .
C24 C 1.02798(19) 0.74011(17) 0.07034(10) 0.0225(4) Uani 1 1 d . .
H24A H 1.0288 0.7362 0.1317 0.027 Uiso 1 1 calc R U
C25 C 1.1475(2) 0.6707(2) 0.03641(13) 0.0334(5) Uani 1 1 d . .
H25A H 1.1437 0.5933 0.0494 0.050 Uiso 1 1 calc R U
H25B H 1.2214 0.6941 0.0614 0.050 Uiso 1 1 calc R U
H25C H 1.1540 0.6804 -0.0233 0.050 Uiso 1 1 calc R U
C26 C 1.0296(2) 0.86001(19) 0.04447(13) 0.0332(5) Uani 1 1 d . .
H26A H 0.9579 0.9057 0.0710 0.050 Uiso 1 1 calc R U
H26B H 1.0237 0.8665 -0.0154 0.050 Uiso 1 1 calc R U
H26C H 1.1082 0.8845 0.0612 0.050 Uiso 1 1 calc R U
C27 C 0.57475(18) 0.66497(15) 0.12586(10) 0.0189(3) Uani 1 1 d . .
H27A H 0.6050 0.6521 0.1830 0.023 Uiso 1 1 calc R U
C28 C 0.4973(2) 0.57356(18) 0.10664(11) 0.0264(4) Uani 1 1 d . .
H28A H 0.5529 0.5038 0.1023 0.040 Uiso 1 1 calc R U
H28B H 0.4554 0.5897 0.0545 0.040 Uiso 1 1 calc R U
H28C H 0.4337 0.5685 0.1508 0.040 Uiso 1 1 calc R U
C29 C 0.4922(2) 0.77588(18) 0.12500(12) 0.0284(4) Uani 1 1 d . .
H29A H 0.5397 0.8324 0.1451 0.043 Uiso 1 1 calc R U
H29B H 0.4171 0.7726 0.1606 0.043 Uiso 1 1 calc R U
H29C H 0.4667 0.7939 0.0687 0.043 Uiso 1 1 calc R U
C30 C 0.7353(2) 1.00235(17) 0.41378(10) 0.0254(4) Uani 1 1 d . .
H30A H 0.7196 0.9259 0.4101 0.030 Uiso 1 1 calc R U
H30B H 0.7245 1.0262 0.4711 0.030 Uiso 1 1 calc R U
H30C H 0.8214 1.0085 0.3939 0.030 Uiso 1 1 calc R U
C31 C 0.6524(2) 1.23646(17) 0.36405(12) 0.0315(5) Uani 1 1 d . .
H31A H 0.6432 1.2542 0.4227 0.047 Uiso 1 1 calc R U
H31B H 0.5925 1.2870 0.3333 0.047 Uiso 1 1 calc R U
H31C H 0.7384 1.2435 0.3443 0.047 Uiso 1 1 calc R U
C32 C 0.4589(2) 1.08481(18) 0.39399(12) 0.0290(4) Uani 1 1 d . .
H32A H 0.4569 1.1041 0.4523 0.044 Uiso 1 1 calc R U
H32B H 0.4378 1.0102 0.3884 0.044 Uiso 1 1 calc R U
H32C H 0.3975 1.1363 0.3651 0.044 Uiso 1 1 calc R U
C33 C 0.6099(2) 1.24500(17) 0.14313(12) 0.0306(5) Uani 1 1 d . .
H33A H 0.5933 1.2646 0.0857 0.046 Uiso 1 1 calc R U
H33B H 0.6965 1.2555 0.1550 0.046 Uiso 1 1 calc R U
H33C H 0.5512 1.2918 0.1793 0.046 Uiso 1 1 calc R U
C34 C 0.4173(2) 1.08998(19) 0.14795(13) 0.0322(5) Uani 1 1 d . .
H34A H 0.3940 1.1151 0.0926 0.048 Uiso 1 1 calc R U
H34B H 0.3673 1.1367 0.1887 0.048 Uiso 1 1 calc R U
H34C H 0.4008 1.0140 0.1556 0.048 Uiso 1 1 calc R U
C35 C 0.6807(2) 1.01904(18) 0.07525(11) 0.0287(4) Uani 1 1 d . .
H35A H 0.6423 1.0404 0.0228 0.043 Uiso 1 1 calc R U
H35B H 0.6802 0.9403 0.0844 0.043 Uiso 1 1 calc R U
H35C H 0.7678 1.0355 0.0739 0.043 Uiso 1 1 calc R U
C36 C 1.1036(2) 0.9486(2) 0.25728(15) 0.0426(6) Uani 1 1 d . .
H36A H 1.1569 0.9298 0.2072 0.051 Uiso 1 1 calc R U
H36B H 1.1090 0.8839 0.2943 0.051 Uiso 1 1 calc R U
C37 C 1.1428(3) 1.0465(3) 0.30012(18) 0.0647(10) Uani 1 1 d . .
H37A H 1.2354 1.0455 0.2963 0.078 Uiso 1 1 calc R U
H37B H 1.1147 1.0485 0.3587 0.078 Uiso 1 1 calc R U
C38 C 1.0762(3) 1.1431(3) 0.2529(2) 0.0651(9) Uani 1 1 d . .
H38A H 1.0499 1.2061 0.2898 0.078 Uiso 1 1 calc R U
H38B H 1.1316 1.1665 0.2080 0.078 Uiso 1 1 calc R U
C39 C 0.9673(3) 1.1018(2) 0.22010(18) 0.0534(7) Uani 1 1 d . .
H39A H 0.9648 1.1153 0.1601 0.064 Uiso 1 1 calc R U
H39B H 0.8891 1.1403 0.2460 0.064 Uiso 1 1 calc R U

loop_
_atom_site_aniso_label
_atom_site_aniso_U_11
_atom_site_aniso_U_22
_atom_site_aniso_U_33
_atom_site_aniso_U_23
_atom_site_aniso_U_13
_atom_site_aniso_U_12
Ca1 0.02313(19) 0.00963(15) 0.01871(15) -0.00009(11) -0.00026(12) -0.00302(12)
Si1 0.0301(3) 0.0114(2) 0.0222(2) -0.00172(16) -0.00266(19) -0.0019(2)
Si2 0.0237(3) 0.0124(2) 0.0222(2) 0.00149(16) -0.00421(18) -0.00142(19)
O1 0.0317(8) 0.0289(8) 0.0355(7) -0.0001(6) -0.0012(6) -0.0139(6)
N1 0.0206(8) 0.0114(7) 0.0151(6) 0.0002(5) -0.0001(5) -0.0016(6)
N2 0.0197(8) 0.0120(7) 0.0143(6) -0.0006(5) -0.0007(5) -0.0015(6)
N3 0.0298(9) 0.0112(7) 0.0212(7) 0.0004(5) -0.0034(6) -0.0008(6)
C1 0.0120(7) 0.0114(7) 0.0175(7) 0.0002(6) -0.0005(5) -0.0010(6)
C2 0.0226(9) 0.0099(7) 0.0173(7) -0.0006(5) -0.0014(6) 0.0011(6)
C3 0.0337(11) 0.0105(8) 0.0215(8) 0.0015(6) -0.0001(7) 0.0039(7)
C4 0.0618(17) 0.0119(9) 0.0366(11) -0.0010(7) -0.0250(10) 0.0013(10)
C5 0.0315(12) 0.0208(11) 0.0514(12) 0.0101(8) 0.0178(9) 0.0103(9)
C6 0.0232(9) 0.0081(8) 0.0156(7) -0.0013(5) -0.0015(6) 0.0023(7)
C7 0.0270(10) 0.0110(9) 0.0202(8) -0.0001(6) -0.0045(6) 0.0009(7)
C8 0.0338(11) 0.0183(10) 0.0183(8) -0.0010(6) -0.0073(7) 0.0034(8)
C9 0.0406(12) 0.0213(10) 0.0159(8) 0.0019(6) 0.0011(7) 0.0045(9)
C10 0.0297(11) 0.0204(10) 0.0228(8) 0.0019(6) 0.0058(7) 0.0009(8)
C11 0.0231(10) 0.0127(9) 0.0189(8) -0.0011(6) 0.0008(6) 0.0005(7)
C12 0.0267(11) 0.0255(11) 0.0251(9) 0.0027(7) -0.0090(7) -0.0067(8)
C13 0.0350(14) 0.0243(13) 0.0682(15) -0.0049(10) -0.0156(11) -0.0062(10)
C14 0.0263(12) 0.0329(14) 0.0638(15) -0.0089(10) 0.0007(10) -0.0001(10)
C15 0.0209(9) 0.0201(10) 0.0228(8) 0.0004(6) 0.0013(6) -0.0033(7)
C16 0.0275(11) 0.0232(11) 0.0419(11) 0.0005(8) 0.0016(8) -0.0073(9)
C17 0.0294(11) 0.0239(11) 0.0409(11) 0.0053(8) -0.0097(8) 0.0013(9)
C18 0.0190(9) 0.0083(8) 0.0154(7) 0.0010(5) -0.0002(6) 0.0017(6)
C19 0.0225(9) 0.0127(9) 0.0196(8) 0.0012(6) 0.0011(6) 0.0014(7)
C20 0.0301(11) 0.0208(10) 0.0181(8) 0.0009(6) 0.0056(7) 0.0043(8)
C21 0.0328(11) 0.0236(10) 0.0161(8) -0.0021(6) -0.0023(7) 0.0052(8)
C22 0.0263(10) 0.0182(10) 0.0209(8) -0.0022(6) -0.0062(7) 0.0012(8)
C23 0.0209(9) 0.0109(8) 0.0183(7) 0.0002(5) -0.0009(6) 0.0011(7)
C24 0.0212(10) 0.0231(10) 0.0226(8) 0.0019(6) 0.0032(6) -0.0023(8)
C25 0.0211(11) 0.0367(14) 0.0411(11) -0.0006(9) 0.0056(8) -0.0004(9)
C26 0.0374(13) 0.0253(12) 0.0380(11) 0.0040(8) 0.0039(9) -0.0104(10)
C27 0.0193(9) 0.0160(9) 0.0214(8) -0.0010(6) -0.0019(6) -0.0017(7)
C28 0.0253(11) 0.0207(11) 0.0342(10) -0.0004(7) -0.0036(7) -0.0057(8)
C29 0.0236(11) 0.0212(11) 0.0390(10) -0.0037(7) 0.0045(8) 0.0007(8)
C30 0.0334(11) 0.0204(10) 0.0225(8) -0.0018(6) -0.0041(7) -0.0027(8)
C31 0.0446(14) 0.0164(10) 0.0342(10) -0.0057(7) -0.0021(8) -0.0054(9)
C32 0.0332(12) 0.0203(10) 0.0332(10) -0.0032(7) 0.0001(8) -0.0019(9)
C33 0.0407(13) 0.0180(10) 0.0338(10) 0.0080(7) -0.0096(8) -0.0053(9)
C34 0.0278(11) 0.0213(11) 0.0466(12) -0.0013(8) -0.0076(8) 0.0020(8)
C35 0.0358(12) 0.0234(11) 0.0262(9) 0.0005(7) 0.0029(8) -0.0024(9)
C36 0.0314(13) 0.0450(14) 0.0512(13) 0.0127(11) 0.0045(10) -0.0068(11)
C37 0.056(2) 0.080(3) 0.0689(18) 0.0278(16) -0.0301(14) -0.0438(19)
C38 0.071(2) 0.0457(17) 0.086(2) 0.0106(15) -0.0329(17) -0.0290(16)
C39 0.0500(18) 0.0329(14) 0.0819(19) 0.0142(12) -0.0093(13) -0.0219(13)

loop_
_atom_type_symbol
_atom_type_description
_atom_type_scat_dispersion_real
_atom_type_scat_dispersion_imag
_atom_type_scat_source
C C 0.0033 0.0016 'International Tables Vol C Tables 4.2.6.8 and 6.1.1.4'
H H 0.0000 0.0000 'International Tables Vol C Tables 4.2.6.8 and 6.1.1.4'
N N 0.0061 0.0033 'International Tables Vol C Tables 4.2.6.8 and 6.1.1.4'
O O 0.0106 0.0060 'International Tables Vol C Tables 4.2.6.8 and 6.1.1.4'
Si Si 0.0817 0.0704 'International Tables Vol C Tables 4.2.6.8 and 6.1.1.4'
Ca Ca 0.2262 0.3064 'International Tables Vol C Tables 4.2.6.8 and 6.1.1.4'

loop_
_geom_angle_atom_site_label_1
_geom_angle_atom_site_label_2
_geom_angle_atom_site_label_3
_geom_angle
N3 Ca1 O1 100.08(6)
N3 Ca1 N1 134.61(5)
O1 Ca1 N1 114.20(5)
N3 Ca1 N2 132.96(5)
O1 Ca1 N2 115.06(5)
N1 Ca1 N2 56.32(4)
N3 Ca1 C1 143.03(5)
O1 Ca1 C1 116.88(5)
N1 Ca1 C1 28.22(4)
N2 Ca1 C1 28.16(4)
N3 Ca1 Si1 29.15(4)
O1 Ca1 Si1 96.44(4)
N1 Ca1 Si1 114.29(4)
N2 Ca1 Si1 148.39(4)
C1 Ca1 Si1 136.74(3)
N3 Ca1 Si2 25.83(4)
O1 Ca1 Si2 98.33(4)
N1 Ca1 Si2 147.20(4)
N2 Ca1 Si2 114.27(4)
C1 Ca1 Si2 136.20(3)
Si1 Ca1 Si2 54.888(13)
N3 Si1 C32 114.99(9)
N3 Si1 C31 114.99(8)
C32 Si1 C31 106.17(10)
N3 Si1 C30 106.82(8)
C32 Si1 C30 107.32(9)
C31 Si1 C30 105.97(10)
N3 Si1 Ca1 41.20(5)
C32 Si1 Ca1 125.99(7)
C31 Si1 Ca1 127.62(8)
C30 Si1 Ca1 65.65(6)
N3 Si2 C34 113.99(9)
N3 Si2 C33 114.16(8)
C34 Si2 C33 105.92(10)
N3 Si2 C35 108.31(9)
C34 Si2 C35 108.41(10)
C33 Si2 C35 105.62(10)
N3 Si2 Ca1 36.09(5)
C34 Si2 Ca1 124.87(7)
C33 Si2 Ca1 127.55(7)
C35 Si2 Ca1 72.29(6)
C36 O1 C39 106.61(19)
C36 O1 Ca1 131.44(13)
C39 O1 Ca1 121.09(15)
C1 N1 C6 128.92(15)
C1 N1 Ca1 95.69(9)
C6 N1 Ca1 133.71(11)
C1 N2 C18 129.61(14)
C1 N2 Ca1 95.72(9)
C18 N2 Ca1 134.65(10)
Si1 N3 Si2 131.86(9)
Si1 N3 Ca1 109.64(7)
Si2 N3 Ca1 118.07(8)
N2 C1 N1 112.05(14)
N2 C1 C2 123.30(13)
N1 C1 C2 124.09(13)
N2 C1 Ca1 56.12(8)
N1 C1 Ca1 56.08(8)
C2 C1 Ca1 169.42(11)
C5 C2 C3 107.43(15)
C5 C2 C4 108.89(18)
C3 C2 C4 105.06(15)
C5 C2 C1 106.10(14)
C3 C2 C1 115.15(13)
C4 C2 C1 113.96(14)
C11 C6 C7 120.07(15)
C11 C6 N1 120.01(15)
C7 C6 N1 119.40(17)
C8 C7 C6 118.42(18)
C8 C7 C12 119.70(16)
C6 C7 C12 121.86(15)
C9 C8 C7 121.73(17)
C8 C9 C10 119.85(16)
C9 C10 C11 120.75(19)
C10 C11 C6 119.17(16)
C10 C11 C15 119.79(17)
C6 C11 C15 121.03(14)
C7 C12 C13 112.80(19)
C7 C12 C14 112.28(18)
C13 C12 C14 109.10(18)
C11 C15 C16 113.86(15)
C11 C15 C17 110.70(16)
C16 C15 C17 110.72(18)
C23 C18 C19 120.07(14)
C23 C18 N2 119.44(14)
C19 C18 N2 119.73(16)
C20 C19 C18 118.22(17)
C20 C19 C24 119.47(16)
C18 C19 C24 122.21(15)
C21 C20 C19 121.94(17)
C20 C21 C22 119.80(16)
C23 C22 C21 120.82(18)
C22 C23 C18 119.09(16)
C22 C23 C27 119.37(17)
C18 C23 C27 121.51(14)
C19 C24 C25 113.42(17)
C19 C24 C26 109.88(17)
C25 C24 C26 109.42(18)
C23 C27 C28 113.56(15)
C23 C27 C29 110.67(15)
C28 C27 C29 110.33(17)
O1 C36 C37 103.5(2)
C36 C37 C38 103.0(2)
C39 C38 C37 104.3(2)
C38 C39 O1 109.1(2)

loop_
_geom_bond_atom_site_label_1
_geom_bond_atom_site_label_2
_geom_bond_distance
Ca1 N3 2.2788(15)
Ca1 O1 2.3451(15)
Ca1 N1 2.3592(14)
Ca1 N2 2.3604(15)
Ca1 C1 2.8289(16)
Ca1 Si1 3.2582(6)
Ca1 Si2 3.4131(6)
Si1 N3 1.6854(15)
Si1 C32 1.866(2)
Si1 C31 1.878(2)
Si1 C30 1.894(2)
Si2 N3 1.6855(14)
Si2 C34 1.870(2)
Si2 C33 1.876(2)
Si2 C35 1.885(2)
O1 C36 1.434(3)
O1 C39 1.455(3)
N1 C1 1.344(2)
N1 C6 1.4185(19)
N2 C1 1.3416(19)
N2 C18 1.4189(19)
C1 C2 1.556(2)
C2 C5 1.525(3)
C2 C3 1.532(2)
C2 C4 1.540(3)
C6 C11 1.407(3)
C6 C7 1.411(2)
C7 C8 1.398(2)
C7 C12 1.506(3)
C8 C9 1.367(3)
C9 C10 1.388(3)
C10 C11 1.394(2)
C11 C15 1.524(3)
C12 C13 1.524(3)
C12 C14 1.536(3)
C15 C16 1.527(3)
C15 C17 1.527(3)
C18 C23 1.412(3)
C18 C19 1.414(2)
C19 C20 1.400(2)
C19 C24 1.512(3)
C20 C21 1.363(3)
C21 C22 1.395(3)
C22 C23 1.390(2)
C23 C27 1.519(2)
C24 C25 1.532(3)
C24 C26 1.533(3)
C27 C28 1.525(3)
C27 C29 1.526(3)
C36 C37 1.513(4)
C37 C38 1.520(4)
C38 C39 1.453(4)
